data_7720616
loop_
_publ_author_name
'Kashem, Habiba Binte'
'Muhit, Md Abdullah Al'
'Smith, Hope Eden'
'Gabilondo, Eric A.'
'Halasyamani, P. Shiv'
'Zur Loye, Hans-Conrad'

_publ_section_title
;
 Centrosymmetric to noncentrosymmetric structure transition of the
 RbREP<sub>2</sub>Se<sub>6</sub> (RE = La-Nd, Sm, Ho-Yb) series: crystal
 growth, magnetic and optical properties.
;
_journal_issue 13
_journal_name_full 'Dalton transactions (Cambridge, England : 2003)'
_journal_page_first 5388
_journal_page_last 5396
_journal_paper_doi 10.1039/d6dt00254d
_journal_volume 55
_journal_year 2026
_chemical_formula_moiety 'P2 Rb Se6 Yb'
_chemical_formula_sum 'P2 Rb Se6 Yb'
_chemical_formula_weight 794.21
_space_group_crystal_system orthorhombic
_space_group_IT_number 19
_space_group_name_Hall 'P 2ac 2ab'
_space_group_name_H-M_alt 'P 21 21 21'
_atom_sites_solution_primary dual
_audit_creation_date 2025-11-18
_audit_creation_method
;
Olex2 1.5
(compiled 2025.07.13 svn.rb7424aed for OlexSys, GUI svn.r7314)
;
_audit_update_record
;
2026-01-08 deposited with the CCDC.	2026-03-05 downloaded from the CCDC.
;
_cell_angle_alpha 90
_cell_angle_beta 90
_cell_angle_gamma 90
_cell_formula_units_Z 4
_cell_length_a 6.73640(10)
_cell_length_b 7.38650(10)
_cell_length_c 21.8158(3)
_cell_measurement_reflns_used 9923
_cell_measurement_temperature 297.00
_cell_measurement_theta_max 35.98
_cell_measurement_theta_min 3.16
_cell_volume 1085.52(3)
_computing_cell_refinement 'SAINT V8.40B (?, 2016)'
_computing_data_reduction 'SAINT V8.40B (?, 2016)'
_computing_molecular_graphics 'Olex2 1.5 (Dolomanov et al., 2009)'
_computing_publication_material 'Olex2 1.5 (Dolomanov et al., 2009)'
_computing_structure_refinement 'SHELXL 2019/3 (Sheldrick, 2015)'
_computing_structure_solution 'SHELXT 2018/2 (Sheldrick, 2018)'
_diffrn_ambient_temperature 297.00
_diffrn_measured_fraction_theta_full 0.999
_diffrn_measured_fraction_theta_max 1.000
_diffrn_measurement_device_type 'Bruker APEX-II CCD'
_diffrn_measurement_method '\f and \w scans'
_diffrn_radiation_type MoK\a
_diffrn_radiation_wavelength 0.71073
_diffrn_reflns_av_R_equivalents 0.0517
_diffrn_reflns_av_unetI/netI 0.0218
_diffrn_reflns_Laue_measured_fraction_full 0.999
_diffrn_reflns_Laue_measured_fraction_max 1.000
_diffrn_reflns_limit_h_max 11
_diffrn_reflns_limit_h_min -11
_diffrn_reflns_limit_k_max 12
_diffrn_reflns_limit_k_min -12
_diffrn_reflns_limit_l_max 36
_diffrn_reflns_limit_l_min -36
_diffrn_reflns_number 84866
_diffrn_reflns_point_group_measured_fraction_full 0.999
_diffrn_reflns_point_group_measured_fraction_max 1.000
_diffrn_reflns_theta_full 25.242
_diffrn_reflns_theta_max 36.313
_diffrn_reflns_theta_min 2.911
_diffrn_standards_number 0
_exptl_absorpt_coefficient_mu 33.414
_exptl_absorpt_correction_T_max 0.2740
_exptl_absorpt_correction_T_min 0.1844
_exptl_absorpt_correction_type none
_exptl_absorpt_process_details
;
SADABS-2016/2 (Bruker,2016) was used for absorption correction.
wR2(int) was 0.1211 before and 0.0608 after correction.
The Ratio of minimum to maximum transmission is 0.6730.
The \l/2 correction factor is Not present.
;
_exptl_crystal_colour black
_exptl_crystal_density_diffrn 4.860
_exptl_crystal_description block
_exptl_crystal_F_000 1364
_exptl_crystal_size_max 0.04
_exptl_crystal_size_mid 0.03
_exptl_crystal_size_min 0.03
_refine_diff_density_max 0.873
_refine_diff_density_min -0.860
_refine_diff_density_rms 0.198
_refine_ls_abs_structure_details
;
 Refined as an inversion twin.
;
_refine_ls_abs_structure_Flack 0.021(12)
_refine_ls_extinction_coef 0.00027(4)
_refine_ls_extinction_expression Fc^*^=kFc[1+0.001xFc^2^\l^3^/sin(2\q)]^-1/4^
_refine_ls_extinction_method 'SHELXL-2019/2 (Sheldrick 2019)'
_refine_ls_goodness_of_fit_ref 1.121
_refine_ls_hydrogen_treatment undef
_refine_ls_matrix_type full
_refine_ls_number_parameters 93
_refine_ls_number_reflns 5259
_refine_ls_number_restraints 0
_refine_ls_restrained_S_all 1.121
_refine_ls_R_factor_all 0.0260
_refine_ls_R_factor_gt 0.0203
_refine_ls_shift/su_max 0.003
_refine_ls_shift/su_mean 0.000
_refine_ls_structure_factor_coef Fsqd
_refine_ls_weighting_details 'w=1/[\s^2^(Fo^2^)+2.1388P] where P=(Fo^2^+2Fc^2^)/3'
_refine_ls_weighting_scheme calc
_refine_ls_wR_factor_gt 0.0321
_refine_ls_wR_factor_ref 0.0336
_reflns_Friedel_coverage 0.750
_reflns_Friedel_fraction_full 1.000
_reflns_Friedel_fraction_max 1.000
_reflns_number_gt 4822
_reflns_number_total 5259
_reflns_threshold_expression 'I > 2\s(I)'
_cod_data_source_file d6dt00254d2.cif
_cod_data_source_block RbYbP2Se6
_cod_depositor_comments 'Adding full bibliography for 7720608--7720616.cif.'
_cod_database_code 7720616
_shelx_shelxl_version_number 2019/3
_shelx_space_group_comment
;
The symmetry employed for this shelxl refinement is uniquely defined
by the following loop, which should always be used as a source of
symmetry information in preference to the above space-group names.
They are only intended as comments.
;
_olex2_refinement_description
;
1. Twinned data refinement
 Scales: 0.979(12)
 0.021(12)
;
_olex2_submission_special_instructions 'No special instructions were received'

loop_
_space_group_symop_operation_xyz
'x, y, z'
'-x+1/2, -y, z+1/2'
'-x, y+1/2, -z+1/2'
'x+1/2, -y+1/2, -z'

loop_
_atom_site_label
_atom_site_type_symbol
_atom_site_fract_x
_atom_site_fract_y
_atom_site_fract_z
_atom_site_U_iso_or_equiv
_atom_site_adp_type
_atom_site_occupancy
_atom_site_site_symmetry_order
_atom_site_calc_flag
_atom_site_refinement_flags_posn
_atom_site_refinement_flags_adp
_atom_site_refinement_flags_occupancy
_atom_site_disorder_assembly
_atom_site_disorder_group
Yb1 Yb 0.28163(2) 0.81191(2) 0.74915(2) 0.01295(3) Uani 1 1 d . . . . .
Se4 Se 0.12612(6) 0.44543(5) 0.75644(2) 0.01365(7) Uani 1 1 d . . . . .
Se5 Se 0.43369(7) 0.11871(6) 0.67071(2) 0.01363(9) Uani 1 1 d . . . . .
Se6 Se -0.08851(7) 0.22927(7) 0.62880(2) 0.01581(9) Uani 1 1 d . . . . .
Se2 Se 0.57602(7) 0.62641(6) 0.67225(2) 0.01512(9) Uani 1 1 d . . . . .
Se3 Se 0.11002(7) 0.76030(6) 0.62258(2) 0.01600(9) Uani 1 1 d . . . . .
Se1 Se 0.38588(8) 0.45540(7) 0.52117(2) 0.02100(10) Uani 1 1 d . . . . .
Rb1 Rb 0.88286(9) 0.52670(8) 0.49430(3) 0.03306(12) Uani 1 1 d . . . . .
P1 P 0.32464(16) 0.54523(15) 0.61255(5) 0.01242(19) Uani 1 1 d . . . . .
P2 P 0.19124(15) 0.32018(15) 0.66627(5) 0.01148(18) Uani 1 1 d . . . . .

loop_
_atom_site_aniso_label
_atom_site_aniso_U_11
_atom_site_aniso_U_22
_atom_site_aniso_U_33
_atom_site_aniso_U_23
_atom_site_aniso_U_13
_atom_site_aniso_U_12
Yb1 0.01229(6) 0.01207(6) 0.01450(7) -0.00043(8) -0.00039(8) 0.00078(5)
Se4 0.01338(16) 0.01461(16) 0.01297(19) -0.00090(16) 0.00159(15) -0.00258(13)
Se5 0.0125(2) 0.01220(19) 0.0162(2) -0.00012(16) -0.00033(16) 0.00030(16)
Se6 0.01283(19) 0.0191(2) 0.0155(2) -0.00024(16) -0.00205(15) -0.00286(16)
Se2 0.0118(2) 0.0150(2) 0.0185(2) -0.00173(17) -0.00131(17) -0.00023(17)
Se3 0.0162(2) 0.01516(19) 0.0167(2) -0.00091(15) -0.00057(17) 0.00300(16)
Se1 0.0223(2) 0.0262(2) 0.0145(2) -0.00370(18) 0.00372(17) 0.0007(2)
Rb1 0.0283(3) 0.0330(3) 0.0379(3) 0.0057(2) -0.0097(2) 0.0006(2)
P1 0.0129(5) 0.0122(4) 0.0122(4) -0.0001(4) 0.0011(3) -0.0009(4)
P2 0.0109(4) 0.0109(4) 0.0127(4) -0.0001(4) 0.0001(3) -0.0003(4)

loop_
_atom_type_symbol
_atom_type_description
_atom_type_scat_dispersion_real
_atom_type_scat_dispersion_imag
_atom_type_scat_source
P P 0.1023 0.0942 'International Tables Vol C Tables 4.2.6.8 and 6.1.1.4'
Rb Rb -0.9393 2.9676 'International Tables Vol C Tables 4.2.6.8 and 6.1.1.4'
Se Se -0.0929 2.2259 'International Tables Vol C Tables 4.2.6.8 and 6.1.1.4'
Yb Yb -0.3850 5.5486 'International Tables Vol C Tables 4.2.6.8 and 6.1.1.4'

loop_
_geom_angle_atom_site_label_1
_geom_angle_atom_site_label_2
_geom_angle_atom_site_label_3
_geom_angle
_geom_angle_site_symmetry_1
_geom_angle_site_symmetry_3
_geom_angle_publ_flag
Se4 Yb1 Se4 88.730(8) . 3_556 ?
Se4 Yb1 Se5 92.403(13) 3_556 1_565 ?
Se4 Yb1 Se5 75.662(13) . 3_656 ?
Se4 Yb1 Se5 148.468(15) . 1_565 ?
Se4 Yb1 Se5 142.778(15) 3_556 3_656 ?
Se4 Yb1 Se6 66.986(13) . 3_556 ?
Se4 Yb1 Se6 72.576(13) 3_556 3_556 ?
Se4 Yb1 Se2 93.561(14) 3_556 3_656 ?
Se4 Yb1 Se2 140.235(15) 3_556 . ?
Se4 Yb1 Se2 80.801(13) . . ?
Se4 Yb1 Se2 142.540(15) . 3_656 ?
Se4 Yb1 Se3 69.158(13) 3_556 . ?
Se4 Yb1 Se3 78.133(13) . . ?
Se5 Yb1 Se5 118.464(9) 3_656 1_565 ?
Se5 Yb1 Se6 70.229(14) 3_656 3_556 ?
Se5 Yb1 Se6 142.767(14) 1_565 3_556 ?
Se5 Yb1 Se2 80.277(14) 3_656 3_656 ?
Se5 Yb1 Se2 68.858(11) 1_565 3_656 ?
Se5 Yb1 Se3 136.664(14) 3_656 . ?
Se6 Yb1 Se2 78.089(14) 3_556 3_656 ?
Se2 Yb1 Se5 78.306(15) . 1_565 ?
Se2 Yb1 Se5 71.040(12) . 3_656 ?
Se2 Yb1 Se6 134.340(15) . 3_556 ?
Se2 Yb1 Se2 117.733(10) . 3_656 ?
Se2 Yb1 Se3 71.158(14) . . ?
Se3 Yb1 Se5 72.911(14) . 1_565 ?
Se3 Yb1 Se6 127.955(14) . 3_556 ?
Se3 Yb1 Se2 137.131(14) . 3_656 ?
Yb1 Se4 Yb1 130.618(15) . 3_546 ?
P2 Se4 Yb1 105.58(3) . . ?
P2 Se4 Yb1 90.46(3) . 3_546 ?
Yb1 Se5 Yb1 104.291(15) 3_646 1_545 ?
Yb1 Se5 Rb1 139.404(19) 3_646 4_456 ?
Yb1 Se5 Rb1 107.241(16) 1_545 4_456 ?
P2 Se5 Yb1 100.36(3) . 3_646 ?
P2 Se5 Yb1 106.22(3) . 1_545 ?
P2 Se5 Rb1 94.74(3) . 4_456 ?
Yb1 Se6 Rb1 124.064(18) 3_546 1_455 ?
P2 Se6 Yb1 88.82(3) . 3_546 ?
P2 Se6 Rb1 99.33(3) . 1_455 ?
Yb1 Se2 Yb1 104.310(16) . 3_646 ?
P1 Se2 Yb1 86.91(3) . . ?
P1 Se2 Yb1 111.41(3) . 3_646 ?
Yb1 Se3 Rb1 158.110(19) . 1_455 ?
Yb1 Se3 Rb1 114.011(18) . 4_466 ?
Rb1 Se3 Rb1 82.752(14) 4_466 1_455 ?
P1 Se3 Yb1 85.94(3) . . ?
P1 Se3 Rb1 81.62(3) . 1_455 ?
P1 Se3 Rb1 84.59(3) . 4_466 ?
Rb1 Se1 Rb1 80.657(17) . 4_466 ?
Rb1 Se1 Rb1 169.53(2) 4_456 4_466 ?
Rb1 Se1 Rb1 153.67(2) . 1_455 ?
Rb1 Se1 Rb1 80.168(17) 1_455 4_466 ?
Rb1 Se1 Rb1 98.16(2) . 4_456 ?
Rb1 Se1 Rb1 97.43(2) 1_455 4_456 ?
P1 Se1 Rb1 107.38(4) . . ?
P1 Se1 Rb1 113.28(4) . 4_456 ?
P1 Se1 Rb1 76.83(3) . 4_466 ?
P1 Se1 Rb1 85.54(3) . 1_455 ?
Se5 Rb1 Se1 101.496(17) 4_556 4_566 ?
Se5 Rb1 Rb1 100.629(19) 4_556 4_566 ?
Se5 Rb1 Rb1 108.299(19) 4_556 4_466 ?
Se5 Rb1 P1 124.47(2) 4_556 1_655 ?
Se5 Rb1 P1 70.95(2) 4_556 4_566 ?
Se6 Rb1 Se5 125.99(2) 1_655 4_556 ?
Se6 Rb1 Se1 131.77(2) 1_655 4_566 ?
Se6 Rb1 Rb1 114.43(2) 1_655 4_466 ?
Se6 Rb1 Rb1 109.793(18) 1_655 4_566 ?
Se6 Rb1 P1 163.06(3) 1_655 4_566 ?
Se6 Rb1 P1 57.169(19) 1_655 1_655 ?
Se3 Rb1 Se5 58.845(14) 4_566 4_556 ?
Se3 Rb1 Se5 146.47(2) 1_655 4_556 ?
Se3 Rb1 Se6 151.08(2) 4_566 1_655 ?
Se3 Rb1 Se6 69.251(15) 1_655 1_655 ?
Se3 Rb1 Se3 124.575(18) 4_566 1_655 ?
Se3 Rb1 Se1 59.547(13) 4_566 4_566 ?
Se3 Rb1 Se1 65.896(14) 1_655 4_566 ?
Se3 Rb1 Se1 112.344(19) 4_566 4_556 ?
Se3 Rb1 Rb1 85.87(2) 1_655 4_466 ?
Se3 Rb1 Rb1 95.65(2) 4_566 4_566 ?
Se3 Rb1 Rb1 49.639(12) 4_566 4_466 ?
Se3 Rb1 Rb1 47.611(14) 1_655 4_566 ?
Se3 Rb1 P1 96.69(2) 1_655 4_566 ?
Se3 Rb1 P1 148.67(2) 4_566 1_655 ?
Se3 Rb1 P1 32.989(18) 4_566 4_566 ?
Se3 Rb1 P1 32.822(19) 1_655 1_655 ?
Se1 Rb1 Se5 101.969(18) . 4_556 ?
Se1 Rb1 Se5 91.676(18) 1_655 4_556 ?
Se1 Rb1 Se5 68.039(15) 4_556 4_556 ?
Se1 Rb1 Se6 58.617(14) 4_556 1_655 ?
Se1 Rb1 Se6 79.821(17) . 1_655 ?
Se1 Rb1 Se6 73.951(15) 1_655 1_655 ?
Se1 Rb1 Se3 122.961(19) 4_556 1_655 ?
Se1 Rb1 Se3 134.37(2) 1_655 4_566 ?
Se1 Rb1 Se3 71.530(16) . 4_566 ?
Se1 Rb1 Se3 110.62(2) . 1_655 ?
Se1 Rb1 Se3 62.032(15) 1_655 1_655 ?
Se1 Rb1 Se1 153.67(2) . 1_655 ?
Se1 Rb1 Se1 81.931(17) 1_655 4_556 ?
Se1 Rb1 Se1 99.94(2) . 4_566 ?
Se1 Rb1 Se1 169.53(2) 4_556 4_566 ?
Se1 Rb1 Se1 99.23(2) 1_655 4_566 ?
Se1 Rb1 Se1 82.483(18) . 4_556 ?
Se1 Rb1 Rb1 45.958(16) 4_566 4_566 ?
Se1 Rb1 Rb1 46.558(16) 4_566 4_466 ?
Se1 Rb1 Rb1 53.274(9) 1_655 4_566 ?
Se1 Rb1 Rb1 142.35(2) 1_655 4_466 ?
Se1 Rb1 Rb1 134.148(17) 4_556 4_566 ?
Se1 Rb1 Rb1 142.42(2) . 4_566 ?
Se1 Rb1 Rb1 134.801(17) 4_556 4_466 ?
Se1 Rb1 Rb1 53.385(9) . 4_466 ?
Se1 Rb1 P1 91.08(2) 4_566 1_655 ?
Se1 Rb1 P1 137.92(2) 4_556 4_566 ?
Se1 Rb1 P1 95.28(2) 4_556 1_655 ?
Se1 Rb1 P1 32.800(18) 1_655 1_655 ?
Se1 Rb1 P1 97.27(2) . 4_566 ?
Se1 Rb1 P1 128.97(2) . 1_655 ?
Se1 Rb1 P1 108.51(2) 1_655 4_566 ?
Se1 Rb1 P1 31.878(18) 4_566 4_566 ?
Rb1 Rb1 Rb1 91.03(2) 4_466 4_566 ?
P1 Rb1 Rb1 118.69(3) 1_655 4_466 ?
P1 Rb1 Rb1 53.17(2) 4_566 4_466 ?
P1 Rb1 Rb1 62.76(2) 4_566 4_566 ?
P1 Rb1 Rb1 53.308(18) 1_655 4_566 ?
P1 Rb1 P1 115.70(3) 1_655 4_566 ?
Se2 P1 Rb1 165.92(5) . 1_455 ?
Se2 P1 Rb1 93.11(4) . 4_466 ?
Se2 P1 P2 101.60(5) . . ?
Se3 P1 Se2 104.64(5) . . ?
Se3 P1 Rb1 62.42(3) . 4_466 ?
Se3 P1 Rb1 65.56(3) . 1_455 ?
Se3 P1 P2 103.06(5) . . ?
Se1 P1 Se2 118.90(5) . . ?
Se1 P1 Se3 116.83(5) . . ?
Se1 P1 Rb1 61.66(3) . 1_455 ?
Se1 P1 Rb1 71.30(3) . 4_466 ?
Se1 P1 P2 109.69(6) . . ?
Rb1 P1 Rb1 73.52(2) 1_455 4_466 ?
P2 P1 Rb1 161.83(5) . 4_466 ?
P2 P1 Rb1 90.79(4) . 1_455 ?
Se4 P2 P1 103.63(5) . . ?
Se5 P2 Se4 112.82(5) . . ?
Se5 P2 P1 103.16(5) . . ?
Se6 P2 Se4 107.01(5) . . ?
Se6 P2 Se5 116.84(5) . . ?
Se6 P2 P1 112.67(6) . . ?

loop_
_geom_bond_atom_site_label_1
_geom_bond_atom_site_label_2
_geom_bond_distance
_geom_bond_site_symmetry_2
_geom_bond_publ_flag
Yb1 Se4 2.9070(4) . ?
Yb1 Se4 2.9209(4) 3_556 ?
Yb1 Se5 3.0188(5) 1_565 ?
Yb1 Se5 2.9615(5) 3_656 ?
Yb1 Se6 3.0256(5) 3_556 ?
Yb1 Se2 2.9368(5) . ?
Yb1 Se2 3.0424(5) 3_656 ?
Yb1 Se3 3.0177(5) . ?
Se4 P2 2.2178(12) . ?
Se5 Rb1 3.7723(8) 4_456 ?
Se5 P2 2.2116(12) . ?
Se6 Rb1 3.6706(7) 1_455 ?
Se6 P2 2.1611(11) . ?
Se2 P1 2.2189(12) . ?
Se3 Rb1 3.5150(7) 4_466 ?
Se3 Rb1 3.6263(8) 1_455 ?
Se3 P1 2.1591(12) . ?
Se1 Rb1 3.4790(8) 1_455 ?
Se1 Rb1 3.4393(8) . ?
Se1 Rb1 3.8404(8) 4_466 ?
Se1 Rb1 3.5770(8) 4_456 ?
Se1 P1 2.1412(12) . ?
Rb1 Rb1 4.7211(8) 4_466 ?
Rb1 Rb1 4.7211(8) 4_566 ?
Rb1 P1 3.9408(12) 1_655 ?
Rb1 P1 3.9478(13) 4_566 ?
P1 P2 2.2236(15) . ?

loop_
_twin_individual_id
_twin_individual_mass_fraction_refined
1 0.979(12)
2 0.021(12)
